data_2007105
loop_
_publ_author_name
'Errington, William'
'Spry, Marcus P.'
'Willey, Gerald R.'

_publ_section_title
;
 Bis(acetonitrile-<i>N</i>)diaquatrichloroerbium(III) Acetonitrile
 Solvate
;
_journal_issue 3
_journal_name_full 'Acta Crystallographica Section C'
_journal_page_first 290
_journal_page_last 291
_journal_paper_doi 10.1107/S0108270197015163
_journal_volume 54
_journal_year 1998
_chemical_formula_iupac '[Er Cl3 (C2 H3 N1)2 (H2 O1)2], C2 H3 N'
_chemical_formula_moiety 'C6 H13 Cl3 Er N3 O2'
_chemical_formula_sum 'C6 H13 Cl3 Er N3 O2'
_chemical_formula_weight 432.80
_chemical_name_systematic
;
 Diacetonitrilediaquotrichloroerbium(III) Acetonitrile Solvate.
;
_space_group_IT_number 14
_symmetry_cell_setting monoclinic
_symmetry_space_group_name_Hall '-P 2yn'
_symmetry_space_group_name_H-M 'P 1 21/n 1'
_audit_creation_method SHELXL
_cell_angle_alpha 90.00
_cell_angle_beta 107.036(2)
_cell_angle_gamma 90.00
_cell_formula_units_Z 4
_cell_length_a 9.6642(6)
_cell_length_b 9.5221(6)
_cell_length_c 16.1965(4)
_cell_measurement_reflns_used 6151
_cell_measurement_temperature 180(2)
_cell_measurement_theta_max 28.75
_cell_measurement_theta_min 2.21
_cell_volume 1425.06(13)
_computing_cell_refinement 'SAINT (Siemens, 1995)'
_computing_data_collection 'SMART (Siemens, 1994a)'
_computing_data_reduction SAINT
_computing_molecular_graphics SHELXTL/PC
_computing_publication_material SHELXTL/PC
_computing_structure_refinement 'SHELXL96 (Sheldrick, 1996b)'
_computing_structure_solution 'SHELXTL/PC (Siemens, 1994b)'
_diffrn_ambient_temperature 180(2)
_diffrn_measurement_device 'Siemens SMART CCD area-detector'
_diffrn_measurement_method \w
_diffrn_radiation_monochromator graphite
_diffrn_radiation_source 'normal-focus sealed tube'
_diffrn_radiation_type MoK\a
_diffrn_radiation_wavelength 0.71073
_diffrn_reflns_av_R_equivalents 0.027
_diffrn_reflns_av_sigmaI/netI 0.0366
_diffrn_reflns_limit_h_max 12
_diffrn_reflns_limit_h_min -12
_diffrn_reflns_limit_k_max 12
_diffrn_reflns_limit_k_min -9
_diffrn_reflns_limit_l_max 19
_diffrn_reflns_limit_l_min -21
_diffrn_reflns_number 8331
_diffrn_reflns_theta_max 28.75
_diffrn_reflns_theta_min 2.21
_exptl_absorpt_coefficient_mu 6.438
_exptl_absorpt_correction_T_max 0.525
_exptl_absorpt_correction_T_min 0.276
_exptl_absorpt_correction_type 'multi-scan (SADABS; Sheldrick, 1996a)'
_exptl_crystal_colour pink
_exptl_crystal_density_diffrn 2.017
_exptl_crystal_density_method 'not measured'
_exptl_crystal_description block
_exptl_crystal_F_000 820
_exptl_crystal_size_max 0.20
_exptl_crystal_size_mid 0.14
_exptl_crystal_size_min 0.10
_refine_diff_density_max 0.86
_refine_diff_density_min '-1.285 e \%A^-3^ (0.80\%A from Er1)'
_refine_ls_extinction_method none
_refine_ls_goodness_of_fit_all 0.985
_refine_ls_goodness_of_fit_obs 1.023
_refine_ls_hydrogen_treatment 'H atoms: see below'
_refine_ls_matrix_type full
_refine_ls_number_parameters 151
_refine_ls_number_reflns 3346
_refine_ls_number_restraints 6
_refine_ls_restrained_S_all 0.984
_refine_ls_restrained_S_obs 1.022
_refine_ls_R_factor_all 0.034
_refine_ls_R_factor_obs .024
_refine_ls_shift/esd_max 0.005
_refine_ls_shift/esd_mean 0.000
_refine_ls_structure_factor_coef Fsqd
_refine_ls_weighting_details 'w = 1/[\s^2^(Fo^2^)+(0.0249P)^2^] where P = (Fo^2^+2Fc^2^)/3'
_refine_ls_weighting_scheme calc
_refine_ls_wR_factor_all 0.052
_refine_ls_wR_factor_obs .050
_reflns_number_observed 2796
_reflns_number_total 3346
_reflns_observed_criterion >2sigma(I)
_cod_data_source_file mu1345.cif
_cod_data_source_block mps
_cod_depositor_comments
;
The following automatic conversions were performed:

'_refine_ls_weighting_scheme' value 'calc w =
1/[\s^2^(Fo^2^)+(0.0249P)^2^] where P = (Fo^2^+2Fc^2^)/3' was changed
to 'calc'. New tag '_refine_ls_weighting_details' was created. The
value of the new tag was set to 'w = 1/[\s^2^(Fo^2^)+(0.0249P)^2^]
where P = (Fo^2^+2Fc^2^)/3'.

Automatic conversion script
Id: cif_fix_values 3143 2015-03-26 13:38:13Z robertas 
;
_cod_original_cell_volume 1425.10(10)
_cod_original_sg_symbol_H-M 'P 21/n'
_cod_database_code 2007105
_cod_database_fobs_code 2007105

loop_
_symmetry_equiv_pos_as_xyz
'x, y, z'
'-x+1/2, y+1/2, -z+1/2'
'-x, -y, -z'
'x-1/2, -y-1/2, z-1/2'

loop_
_atom_site_aniso_label
_atom_site_aniso_U_11
_atom_site_aniso_U_22
_atom_site_aniso_U_33
_atom_site_aniso_U_12
_atom_site_aniso_U_13
_atom_site_aniso_U_23
Er1 .01657(9) .01680(9) .01342(9) -.00256(7) .00537(6) -.00142(7)
Cl1 .0260(5) .0240(5) .0248(5) .0037(4) .0079(4) .0000(4)
Cl2 .0239(5) .0181(4) .0184(4) -.0030(3) .0052(4) -.0033(3)
Cl3 .0189(4) .0242(5) .0253(5) -.0005(4) .0038(4) .0008(4)
O1 .0320(17) .0307(16) .0199(15) -.0168(12) .0128(13) -.0068(12)
O2 .0269(15) .0270(15) .0190(15) -.0107(12) .0072(12) -.0009(12)
N11 .0242(17) .0273(17) .0208(18) -.0076(14) .0083(14) -.0057(14)
N21 .041(2) .037(2) .0216(18) -.0215(17) .0142(16) -.0054(15)
N31 .055(3) .058(3) .031(2) -.031(2) .021(2) -.0055(19)
C11 .041(3) .033(2) .021(2) -.0021(19) .0078(19) -.0070(18)
C12 .0198(19) .023(2) .025(2) -.0048(15) .0081(16) -.0018(16)
C21 .038(2) .031(2) .019(2) -.0004(18) .0132(18) -.0004(17)
C22 .036(2) .024(2) .023(2) -.0109(17) .0113(18) -.0033(17)
C31 .107(6) .111(6) .032(3) -.088(5) -.005(3) .005(3)
C32 .048(3) .050(3) .020(2) -.023(2) .014(2) -.002(2)

loop_
_atom_site_label
_atom_site_fract_x
_atom_site_fract_y
_atom_site_fract_z
_atom_site_U_iso_or_equiv
_atom_site_thermal_displace_type
_atom_site_calc_flag
_atom_site_refinement_flags
_atom_site_occupancy
_atom_site_disorder_group
_atom_site_type_symbol
Er1 .80308(2) .08601(2) .113730(10) .01539(6) Uani d . 1 . Er
Cl1 1.01041(10) -.10059(9) .15243(6) .0248(2) Uani d . 1 . Cl
Cl2 .95617(10) .28580(9) .21281(6) .02037(19) Uani d . 1 . Cl
Cl3 .57582(9) .24644(10) .05305(6) .02334(19) Uani d . 1 . Cl
O1 .9203(3) .1953(3) .02519(18) .0264(6) Uani d D 1 . O
H1A .981(4) .251(4) .036(3) .032 Uiso d D 1 . H
H1B .930(5) .167(5) -.0175(19) .032 Uiso d D 1 . H
O2 .6378(3) -.0976(3) .11418(18) .0242(6) Uani d D 1 . O
H2A .630(5) -.123(4) .1577(19) .029 Uiso d D 1 . H
H2B .586(4) -.142(4) .078(2) .029 Uiso d D 1 . H
N11 .7306(3) -.0223(3) -.0301(2) .0237(7) Uani d . 1 . N
N21 .7591(4) .0678(4) .2539(2) .0321(8) Uani d . 1 . N
N31 1.1312(5) .4017(4) .0772(3) .0462(11) Uani d . 1 . N
C11 .6632(5) -.1200(4) -.1867(3) .0319(10) Uani d . 1 . C
H11A .6354 -.0424 -.2279 .048 Uiso calc R 1 . H
H11B .5821 -.1858 -.1957 .048 Uiso calc R 1 . H
H11C .7471 -.1689 -.1953 .048 Uiso calc R 1 . H
C12 .7004(4) -.0646(4) -.0986(3) .0224(8) Uani d . 1 . C
C21 .7172(5) .0788(4) .4039(2) .0283(9) Uani d . 1 . C
H21A .8108 .0852 .4485 .043 Uiso calc R 1 . H
H21B .6662 -.0058 .4135 .043 Uiso calc R 1 . H
H21C .6590 .1619 .4069 .043 Uiso calc R 1 . H
C22 .7403(5) .0716(4) .3194(3) .0269(9) Uani d . 1 . C
C31 1.3417(7) .5754(7) .1285(3) .089(3) Uani d . 1 . C
H31A 1.3196 .6441 .1680 .133 Uiso calc R 1 . H
H31B 1.3555 .6242 .0783 .133 Uiso calc R 1 . H
H31C 1.4303 .5245 .1585 .133 Uiso calc R 1 . H
C32 1.2239(5) .4779(5) .1006(3) .0384(11) Uani d . 1 . C

loop_
_atom_type_symbol
_atom_type_description
_atom_type_scat_dispersion_real
_atom_type_scat_dispersion_imag
_atom_type_scat_source
C C 0.0033 0.0016 'International Tables Vol C Tables 4.2.6.8 and 6.1.1.4'
H H 0.0000 0.0000 'International Tables Vol C Tables 4.2.6.8 and 6.1.1.4'
N N 0.0061 0.0033 'International Tables Vol C Tables 4.2.6.8 and 6.1.1.4'
O O 0.0106 0.0060 'International Tables Vol C Tables 4.2.6.8 and 6.1.1.4'
Cl Cl 0.1484 0.1585 'International Tables Vol C Tables 4.2.6.8 and 6.1.1.4'
Er Er -0.2586 4.9576 'International Tables Vol C Tables 4.2.6.8 and 6.1.1.4'

loop_
_geom_angle_atom_site_label_1
_geom_angle_atom_site_label_2
_geom_angle_atom_site_label_3
_geom_angle
_geom_angle_publ_flag
O1 Er1 O2 141.73(9) ?
O1 Er1 N21 149.21(10) ?
O2 Er1 N21 69.10(10) y
O1 Er1 N11 69.90(10) y
O2 Er1 N11 71.80(10) y
N21 Er1 N11 140.86(10) ?
O1 Er1 Cl1 88.54(8) ?
O2 Er1 Cl1 88.14(8) ?
N21 Er1 Cl1 93.38(10) ?
N11 Er1 Cl1 85.85(8) ?
O1 Er1 Cl3 90.79(8) ?
O2 Er1 Cl3 86.55(7) ?
N21 Er1 Cl3 92.01(10) ?
N11 Er1 Cl3 85.07(8) ?
Cl1 Er1 Cl3 170.55(3) y
O1 Er1 Cl2 76.38(7) y
O2 Er1 Cl2 141.89(7) ?
N21 Er1 Cl2 72.85(8) y
N11 Er1 Cl2 146.26(7) ?
Cl1 Er1 Cl2 95.18(3) y
Cl3 Er1 Cl2 93.82(3) y
C12 N11 Er1 175.5(3) ?
C22 N21 Er1 174.0(3) ?
N11 C12 C11 179.3(4) y
N21 C22 C21 179.0(4) y
N31 C32 C31 178.8(5) ?

loop_
_geom_bond_atom_site_label_1
_geom_bond_atom_site_label_2
_geom_bond_site_symmetry_2
_geom_bond_distance
_geom_bond_publ_flag
Er1 O1 . 2.318(3) y
Er1 O2 . 2.369(3) y
Er1 N21 . 2.436(3) y
Er1 N11 . 2.455(3) y
Er1 Cl1 . 2.6132(9) y
Er1 Cl3 . 2.6189(9) y
Er1 Cl2 . 2.6443(9) y
N11 C12 . 1.135(5) ?
N21 C22 . 1.127(5) ?
N31 C32 . 1.129(5) ?
C11 C12 . 1.463(5) ?
C21 C22 . 1.452(5) ?
C31 C32 . 1.435(6) ?

loop_
_geom_torsion_atom_site_label_1
_geom_torsion_atom_site_label_2
_geom_torsion_atom_site_label_3
_geom_torsion_atom_site_label_4
_geom_torsion
O1 Er1 N11 C12 -18(4)
O2 Er1 N11 C12 162(4)
N21 Er1 N11 C12 161(4)
Cl1 Er1 N11 C12 -108(4)
Cl3 Er1 N11 C12 74(4)
Cl2 Er1 N11 C12 -15(4)
O1 Er1 N21 C22 33(4)
O2 Er1 N21 C22 -148(4)
N11 Er1 N21 C22 -147(3)
Cl1 Er1 N21 C22 126(4)
Cl3 Er1 N21 C22 -62(4)
Cl2 Er1 N21 C22 31(3)
Er1 N11 C12 C11 9E1(3)
Er1 N21 C22 C21 -1E1(3)
